data_7103553
loop_
_publ_author_name
'Jiang, Xuan'
'Gyu Park, Byung'
'Riddle, Justin A'
'June Zhang, Bong'
'Pink, Maren'
'Lee, Dongwhan'

_publ_section_title
;
 Torsionally restricted tetradentate fluorophore: a swivelling ligand
 platform for ratiometric sensing of metal ions.
;
_journal_issue 45
_journal_name_full 'Chemical communications (Cambridge, England)'
_journal_page_first 6028
_journal_page_last 6030
_journal_paper_doi 10.1039/b812261j
_journal_year 2008
_chemical_formula_moiety 'C50 H37 F6 N4 O6 S2 Zn'
_chemical_formula_sum 'C50 H38 F6 N4 O6 S2 Zn'
_chemical_formula_weight 1034.33
_chemical_name_systematic
;
?
;
_space_group_IT_number 15
_symmetry_cell_setting monoclinic
_symmetry_space_group_name_Hall '-C 2yc'
_symmetry_space_group_name_H-M 'C 1 2/c 1'
_atom_sites_solution_hydrogens geom
_atom_sites_solution_primary direct
_atom_sites_solution_secondary difmap
_audit_creation_method SHELXL-97
_cell_angle_alpha 90.00
_cell_angle_beta 102.291(2)
_cell_angle_gamma 90.00
_cell_formula_units_Z 8
_cell_length_a 59.348(3)
_cell_length_b 9.9017(6)
_cell_length_c 19.2658(12)
_cell_measurement_reflns_used 4317
_cell_measurement_temperature 150(2)
_cell_measurement_theta_max 24.1
_cell_measurement_theta_min 2.6
_cell_volume 11062.0(11)
_computing_cell_refinement 'APEX II v.2.2 (Bruker, 2007)'
_computing_data_collection 'APEX II v.2.2 (Bruker, 2007)'
_computing_data_reduction 'APEX II v.2.2 (Bruker, 2007)'
_computing_molecular_graphics 'SHELXTL (Bruker, 2003)'
_computing_publication_material 'SHELXTL (Bruker, 2003)'
_computing_structure_refinement 'SHELXL-97 (Sheldrick, 1997)'
_computing_structure_solution 'SIR-2004 (Burla et al., 2005)'
_diffrn_ambient_temperature 150(2)
_diffrn_detector 'CCD area detector'
_diffrn_detector_area_resol_mean 83.33
_diffrn_detector_type 'Bruker SMART APEXII'
_diffrn_measured_fraction_theta_full 0.991
_diffrn_measured_fraction_theta_max 0.991
_diffrn_measurement_details '0.30 degree frames measured for 60 seconds each'
_diffrn_measurement_device 'APEX Kappa Duo'
_diffrn_measurement_device_type Kappa
_diffrn_measurement_method 'omega and phi scans'
_diffrn_radiation_monochromator graphite
_diffrn_radiation_source 'fine-focus sealed tube'
_diffrn_radiation_type MoK\a
_diffrn_radiation_wavelength 0.71073
_diffrn_reflns_av_R_equivalents 0.0745
_diffrn_reflns_av_sigmaI/netI 0.0801
_diffrn_reflns_limit_h_max 70
_diffrn_reflns_limit_h_min -70
_diffrn_reflns_limit_k_max 11
_diffrn_reflns_limit_k_min -11
_diffrn_reflns_limit_l_max 22
_diffrn_reflns_limit_l_min -22
_diffrn_reflns_number 35934
_diffrn_reflns_theta_full 25.04
_diffrn_reflns_theta_max 25.04
_diffrn_reflns_theta_min 2.11
_exptl_absorpt_coefficient_mu 0.586
_exptl_absorpt_correction_T_max 0.9713
_exptl_absorpt_correction_T_min 0.8819
_exptl_absorpt_correction_type multi-scan
_exptl_absorpt_process_details 'SADABS, R. Blessing; 1995'
_exptl_crystal_colour colorless
_exptl_crystal_density_diffrn 1.242
_exptl_crystal_density_method 'not measured'
_exptl_crystal_description plate
_exptl_crystal_F_000 4240
_exptl_crystal_size_max 0.22
_exptl_crystal_size_mid 0.15
_exptl_crystal_size_min 0.05
_refine_diff_density_max 0.895
_refine_diff_density_min -0.782
_refine_diff_density_rms 0.093
_refine_ls_extinction_method none
_refine_ls_goodness_of_fit_ref 0.946
_refine_ls_hydrogen_treatment riding
_refine_ls_matrix_type full
_refine_ls_number_parameters 697
_refine_ls_number_reflns 9700
_refine_ls_number_restraints 92
_refine_ls_restrained_S_all 0.963
_refine_ls_R_factor_all 0.1184
_refine_ls_R_factor_gt 0.0690
_refine_ls_shift/su_max 0.001
_refine_ls_shift/su_mean 0.000
_refine_ls_structure_factor_coef Fsqd
_refine_ls_weighting_details 'calc w=1/[\s^2^(Fo^2^)+(0.1249P)^2^+0.0000P] where P=(Fo^2^+2Fc^2^)/3'
_refine_ls_weighting_scheme calc
_refine_ls_wR_factor_gt 0.1800
_refine_ls_wR_factor_ref 0.2058
_reflns_number_gt 5347
_reflns_number_total 9700
_reflns_threshold_expression >2sigma(I)
_cod_data_source_file b812261j.txt
_cod_data_source_block 07124
_cod_depositor_comments
;
The following automatic conversions were performed:

'_exptl_absorpt_correction_type' tag value 'multi-scans' was replaced
with 'multi-scan' value.

Automatic conversion script
Id: cif_fix_values 1646 2011-03-28 12:23:43Z adriana 
;
_cod_original_sg_symbol_H-M C2/c
_cod_database_code 7103553

loop_
_symmetry_equiv_pos_as_xyz
'x, y, z'
'-x, y, -z+1/2'
'x+1/2, y+1/2, z'
'-x+1/2, y+1/2, -z+1/2'
'-x, -y, -z'
'x, -y, z-1/2'
'-x+1/2, -y+1/2, -z'
'x+1/2, -y+1/2, z-1/2'

loop_
_atom_site_label
_atom_site_type_symbol
_atom_site_fract_x
_atom_site_fract_y
_atom_site_fract_z
_atom_site_U_iso_or_equiv
_atom_site_adp_type
_atom_site_occupancy
_atom_site_symmetry_multiplicity
_atom_site_calc_flag
_atom_site_refinement_flags
_atom_site_disorder_assembly
_atom_site_disorder_group
Zn1 Zn 0.572277(9) 1.01799(6) 0.73099(4) 0.0567(2) Uani 1 1 d D . .
N1 N 0.55136(7) 1.0102(4) 0.8053(3) 0.0586(12) Uani 1 1 d . B .
N2 N 0.59102(8) 0.8798(5) 0.8097(3) 0.0672(14) Uani 1 1 d . B .
N3 N 0.59371(6) 0.9951(4) 0.6575(3) 0.0539(12) Uani 1 1 d . B .
N4 N 0.55296(6) 0.8830(4) 0.6544(3) 0.0594(13) Uani 1 1 d . B .
C1 C 0.53142(8) 1.0773(5) 0.7998(3) 0.0551(14) Uani 1 1 d . . .
H1 H 0.5260 1.1307 0.7587 0.066 Uiso 1 1 calc R B .
C2 C 0.51867(8) 1.0720(6) 0.8510(3) 0.0592(15) Uani 1 1 d . B .
H2 H 0.5046 1.1203 0.8453 0.071 Uiso 1 1 calc R . .
C3 C 0.52647(9) 0.9963(5) 0.9105(3) 0.0575(15) Uani 1 1 d . . .
H3 H 0.5179 0.9910 0.9467 0.069 Uiso 1 1 calc R B .
C4 C 0.54720(9) 0.9270(5) 0.9173(3) 0.0595(15) Uani 1 1 d . B .
H4 H 0.5529 0.8737 0.9582 0.071 Uiso 1 1 calc R . .
C5 C 0.55928(9) 0.9367(5) 0.8643(3) 0.0597(15) Uani 1 1 d . . .
C6 C 0.58167(9) 0.8680(5) 0.8680(3) 0.0658(17) Uani 1 1 d . B .
C7 C 0.59298(10) 0.7969(6) 0.9273(4) 0.0747(19) Uani 1 1 d . . .
H7 H 0.5867 0.7925 0.9687 0.090 Uiso 1 1 calc R B .
C8 C 0.61368(11) 0.7317(6) 0.9250(4) 0.077(2) Uani 1 1 d . B .
H8 H 0.6216 0.6825 0.9652 0.092 Uiso 1 1 calc R . .
C9 C 0.62275(10) 0.7383(6) 0.8649(3) 0.0652(17) Uani 1 1 d . . .
C10 C 0.61081(9) 0.8162(6) 0.8085(3) 0.0615(16) Uani 1 1 d . B .
H10 H 0.6171 0.8245 0.7672 0.074 Uiso 1 1 calc R . .
C11 C 0.64281(9) 0.6629(5) 0.8586(3) 0.0546(14) Uani 1 1 d . B .
C12 C 0.65786(8) 0.5873(5) 0.8526(3) 0.0449(12) Uani 1 1 d . . .
C13 C 0.67386(7) 0.4802(5) 0.8448(2) 0.0399(11) Uani 1 1 d . B .
C14 C 0.67032(7) 0.3526(4) 0.8729(2) 0.0354(10) Uani 1 1 d . . .
H14 H 0.6579 0.3413 0.8966 0.042 Uiso 1 1 calc R B .
C15 C 0.68421(7) 0.2439(5) 0.8674(2) 0.0387(10) Uani 1 1 d . A .
C16 C 0.70175(8) 0.2628(5) 0.8307(3) 0.0457(12) Uani 1 1 d . . .
H16 H 0.7112 0.1885 0.8245 0.055 Uiso 1 1 calc R B .
C17 C 0.70572(8) 0.3876(5) 0.8029(3) 0.0450(12) Uani 1 1 d . B .
H17 H 0.7180 0.3975 0.7788 0.054 Uiso 1 1 calc R . .
C18 C 0.69201(7) 0.4985(5) 0.8097(2) 0.0392(11) Uani 1 1 d . . .
C19 C 0.69633(8) 0.6252(5) 0.7803(3) 0.0454(12) Uani 1 1 d . B .
C20 C 0.70110(8) 0.7298(5) 0.7549(3) 0.0467(12) Uani 1 1 d . . .
C21 C 0.70586(8) 0.8489(5) 0.7239(3) 0.0492(12) Uani 1 1 d . B .
C22 C 0.70965(8) 0.9539(5) 0.6970(3) 0.0490(13) Uani 1 1 d . . .
C23 C 0.71347(8) 1.0812(5) 0.6670(3) 0.0447(12) Uani 1 1 d . B .
C24 C 0.73527(8) 1.1306(5) 0.6670(3) 0.0530(13) Uani 1 1 d . . .
H24 H 0.7484 1.0785 0.6881 0.064 Uiso 1 1 calc R B .
C25 C 0.73845(8) 1.2549(6) 0.6367(3) 0.0526(13) Uani 1 1 d . B .
H25 H 0.7537 1.2855 0.6372 0.063 Uiso 1 1 calc R . .
C26 C 0.71961(7) 1.3356(5) 0.6056(3) 0.0463(12) Uani 1 1 d . . .
C27 C 0.69771(8) 1.2845(5) 0.6051(3) 0.0484(12) Uani 1 1 d . B .
H27 H 0.6846 1.3366 0.5840 0.058 Uiso 1 1 calc R . .
C28 C 0.69438(8) 1.1595(5) 0.6347(3) 0.0464(12) Uani 1 1 d . . .
C29 C 0.67129(8) 1.1140(5) 0.6314(3) 0.0507(13) Uani 1 1 d . B .
C30 C 0.65160(9) 1.0781(5) 0.6260(3) 0.0593(15) Uani 1 1 d . . .
C31 C 0.62865(8) 1.0267(5) 0.6151(3) 0.0576(15) Uani 1 1 d . B .
C32 C 0.61514(8) 1.0488(5) 0.6653(3) 0.0553(14) Uani 1 1 d . . .
H32 H 0.6211 1.1028 0.7059 0.066 Uiso 1 1 calc R B .
C33 C 0.61912(10) 0.9539(6) 0.5551(4) 0.0745(19) Uani 1 1 d . . .
H33 H 0.6277 0.9400 0.5192 0.089 Uiso 1 1 calc R B .
C34 C 0.59714(9) 0.9009(6) 0.5467(4) 0.0736(18) Uani 1 1 d . B .
H34 H 0.5904 0.8520 0.5050 0.088 Uiso 1 1 calc R . .
C35 C 0.58500(9) 0.9199(5) 0.5998(4) 0.0584(15) Uani 1 1 d . . .
C36 C 0.56203(8) 0.8611(5) 0.5958(4) 0.0591(16) Uani 1 1 d . B .
C37 C 0.55023(9) 0.7914(5) 0.5378(4) 0.0609(16) Uani 1 1 d . . .
H37 H 0.5572 0.7756 0.4985 0.073 Uiso 1 1 calc R B .
C38 C 0.52832(9) 0.7443(6) 0.5364(4) 0.0632(16) Uani 1 1 d . B .
H38 H 0.5199 0.6973 0.4961 0.076 Uiso 1 1 calc R . .
C39 C 0.51879(9) 0.7670(6) 0.5950(4) 0.0661(17) Uani 1 1 d . . .
H39 H 0.5037 0.7358 0.5957 0.079 Uiso 1 1 calc R B .
C40 C 0.53148(9) 0.8352(5) 0.6521(4) 0.0627(16) Uani 1 1 d . B .
H40 H 0.5248 0.8497 0.6921 0.075 Uiso 1 1 calc R . .
C41 C 0.67951(7) 0.1056(5) 0.8956(3) 0.0476(12) Uani 1 1 d D . .
C42 C 0.7015(3) 0.065(3) 0.9526(12) 0.084(4) Uani 0.295(11) 1 d PD A 1
H42A H 0.7035 0.1285 0.9927 0.126 Uiso 0.295(11) 1 calc PR A 1
H42B H 0.7151 0.0690 0.9313 0.126 Uiso 0.295(11) 1 calc PR A 1
H42C H 0.6997 -0.0265 0.9696 0.126 Uiso 0.295(11) 1 calc PR A 1
C43 C 0.6739(5) -0.005(2) 0.8410(12) 0.075(3) Uani 0.295(11) 1 d PD A 1
H43A H 0.6725 -0.0910 0.8649 0.113 Uiso 0.295(11) 1 calc PR A 1
H43B H 0.6863 -0.0115 0.8147 0.113 Uiso 0.295(11) 1 calc PR A 1
H43C H 0.6594 0.0158 0.8080 0.113 Uiso 0.295(11) 1 calc PR A 1
C44 C 0.6602(3) 0.108(3) 0.9376(12) 0.054(2) Uani 0.295(11) 1 d PD A 1
H44A H 0.6596 0.0206 0.9609 0.082 Uiso 0.295(11) 1 calc PR A 1
H44B H 0.6454 0.1255 0.9050 0.082 Uiso 0.295(11) 1 calc PR A 1
H44C H 0.6633 0.1796 0.9735 0.082 Uiso 0.295(11) 1 calc PR A 1
C42D C 0.70066(15) 0.0133(10) 0.9071(7) 0.084(4) Uani 0.705(11) 1 d PD A 2
H42D H 0.7134 0.0554 0.9410 0.126 Uiso 0.705(11) 1 calc PR A 2
H42E H 0.7053 -0.0007 0.8617 0.126 Uiso 0.705(11) 1 calc PR A 2
H42F H 0.6969 -0.0739 0.9257 0.126 Uiso 0.705(11) 1 calc PR A 2
C43D C 0.66089(19) 0.0388(10) 0.8350(5) 0.075(3) Uani 0.705(11) 1 d PD A 2
H43D H 0.6580 -0.0541 0.8484 0.113 Uiso 0.705(11) 1 calc PR A 2
H43E H 0.6665 0.0382 0.7908 0.113 Uiso 0.705(11) 1 calc PR A 2
H43F H 0.6465 0.0908 0.8282 0.113 Uiso 0.705(11) 1 calc PR A 2
C44D C 0.66984(17) 0.1136(11) 0.9613(4) 0.054(2) Uani 0.705(11) 1 d PD A 2
H44D H 0.6806 0.1634 0.9982 0.082 Uiso 0.705(11) 1 calc PR A 2
H44E H 0.6677 0.0222 0.9782 0.082 Uiso 0.705(11) 1 calc PR A 2
H44F H 0.6550 0.1605 0.9503 0.082 Uiso 0.705(11) 1 calc PR A 2
C45 C 0.72342(9) 1.4713(6) 0.5728(3) 0.0557(14) Uani 1 1 d . B .
C46 C 0.70085(11) 1.5476(7) 0.5489(4) 0.088(2) Uani 1 1 d . . .
H46A H 0.6904 1.4945 0.5129 0.132 Uiso 1 1 calc R B .
H46B H 0.7039 1.6348 0.5287 0.132 Uiso 1 1 calc R . .
H46C H 0.6938 1.5625 0.5898 0.132 Uiso 1 1 calc R . .
C47 C 0.73457(12) 1.4448(7) 0.5089(3) 0.080(2) Uani 1 1 d . . .
H47A H 0.7499 1.4054 0.5256 0.120 Uiso 1 1 calc R B .
H47B H 0.7360 1.5301 0.4844 0.120 Uiso 1 1 calc R . .
H47C H 0.7249 1.3820 0.4761 0.120 Uiso 1 1 calc R . .
C48 C 0.73919(10) 1.5590(6) 0.6278(3) 0.0641(15) Uani 1 1 d . . .
H48A H 0.7320 1.5741 0.6684 0.096 Uiso 1 1 calc R B .
H48B H 0.7417 1.6460 0.6064 0.096 Uiso 1 1 calc R . .
H48C H 0.7540 1.5133 0.6439 0.096 Uiso 1 1 calc R . .
S1 S 0.59587(5) 1.2715(3) 0.85206(15) 0.0422(6) Uani 0.532(3) 1 d PD B 1
O1 O 0.59156(9) 1.2059(5) 0.7831(2) 0.0364(13) Uani 0.532(3) 1 d PD B 1
O2 O 0.59142(11) 1.1903(5) 0.9092(3) 0.080(3) Uani 0.532(3) 1 d PD B 1
O3 O 0.61675(7) 1.3493(6) 0.8672(3) 0.065(2) Uani 0.532(3) 1 d PD B 1
C49 C 0.57330(8) 1.3986(5) 0.8408(3) 0.053(3) Uani 0.532(3) 1 d PD B 1
F1 F 0.57417(8) 1.4642(5) 0.9018(2) 0.081(2) Uani 0.532(3) 1 d PD B 1
F2 F 0.57647(9) 1.4916(5) 0.7931(3) 0.0711(14) Uani 0.532(3) 1 d PD B 1
F3 F 0.55257(5) 1.3479(5) 0.8196(3) 0.078(2) Uani 0.532(3) 1 d PD B 1
S1D S 0.59453(5) 1.2341(3) 0.84110(17) 0.0422(6) Uani 0.468(3) 1 d PD B 2
O1D O 0.59356(11) 1.1528(4) 0.7778(3) 0.0364(13) Uani 0.468(3) 1 d PD B 2
O2D O 0.57359(7) 1.2397(5) 0.8667(3) 0.0411(17) Uani 0.468(3) 1 d PD B 2
O3D O 0.61533(8) 1.2159(6) 0.8940(3) 0.067(3) Uani 0.468(3) 1 d PD B 2
C49D C 0.59723(8) 1.4045(5) 0.8087(3) 0.059(3) Uani 0.468(3) 1 d PD B 2
F1D F 0.59755(12) 1.4935(4) 0.8608(3) 0.098(3) Uani 0.468(3) 1 d PD B 2
F2D F 0.57891(9) 1.4355(5) 0.7573(3) 0.0711(14) Uani 0.468(3) 1 d PD B 2
F3D F 0.61583(8) 1.4214(5) 0.7832(3) 0.071(2) Uani 0.468(3) 1 d PD B 2
S2 S 0.54421(2) 1.21387(12) 0.59977(8) 0.0529(4) Uani 1 1 d D . .
O4 O 0.55035(5) 1.1784(3) 0.67458(15) 0.0570(9) Uani 1 1 d D B .
O5 O 0.52541(5) 1.1389(3) 0.55845(17) 0.0591(10) Uani 1 1 d D B .
O6 O 0.56376(5) 1.2335(4) 0.56800(18) 0.0659(11) Uani 1 1 d D B .
C50 C 0.53235(7) 1.3827(5) 0.6018(3) 0.079(2) Uani 1 1 d D B .
F4 F 0.52507(7) 1.4288(3) 0.5358(2) 0.1200(17) Uani 1 1 d D . .
F5 F 0.51384(6) 1.3802(4) 0.6315(3) 0.1262(18) Uani 1 1 d D . .
F6 F 0.54717(5) 1.4690(3) 0.63731(19) 0.0828(11) Uani 1 1 d D . .

loop_
_atom_site_aniso_label
_atom_site_aniso_U_11
_atom_site_aniso_U_22
_atom_site_aniso_U_33
_atom_site_aniso_U_23
_atom_site_aniso_U_13
_atom_site_aniso_U_12
Zn1 0.0393(3) 0.0443(4) 0.0965(5) 0.0287(3) 0.0367(3) 0.0118(3)
N1 0.047(2) 0.035(2) 0.105(4) 0.013(2) 0.042(2) 0.005(2)
N2 0.063(3) 0.053(3) 0.105(4) 0.038(3) 0.062(3) 0.022(2)
N3 0.033(2) 0.041(3) 0.094(3) 0.028(3) 0.029(2) 0.0062(19)
N4 0.038(2) 0.030(2) 0.120(4) 0.015(2) 0.038(2) 0.0056(18)
C1 0.034(2) 0.038(3) 0.100(4) -0.001(3) 0.029(3) 0.004(2)
C2 0.035(3) 0.039(3) 0.109(5) -0.014(3) 0.026(3) -0.003(2)
C3 0.049(3) 0.036(3) 0.099(4) -0.016(3) 0.044(3) -0.005(2)
C4 0.057(3) 0.035(3) 0.101(4) 0.003(3) 0.050(3) 0.001(2)
C5 0.058(3) 0.030(3) 0.107(4) 0.019(3) 0.053(3) 0.008(2)
C6 0.065(3) 0.040(3) 0.110(5) 0.035(3) 0.058(3) 0.018(3)
C7 0.083(4) 0.057(4) 0.105(5) 0.040(4) 0.066(4) 0.033(3)
C8 0.085(4) 0.054(4) 0.112(5) 0.045(4) 0.066(4) 0.033(3)
C9 0.069(3) 0.043(3) 0.100(4) 0.032(3) 0.054(3) 0.025(3)
C10 0.061(3) 0.051(3) 0.086(4) 0.034(3) 0.044(3) 0.022(3)
C11 0.058(3) 0.039(3) 0.077(4) 0.019(3) 0.038(3) 0.017(3)
C12 0.046(3) 0.036(3) 0.057(3) 0.016(2) 0.022(2) 0.004(2)
C13 0.040(2) 0.034(3) 0.047(3) 0.003(2) 0.012(2) 0.005(2)
C14 0.036(2) 0.030(3) 0.043(3) 0.004(2) 0.016(2) 0.0039(19)
C15 0.037(2) 0.030(3) 0.051(3) 0.001(2) 0.015(2) 0.002(2)
C16 0.048(3) 0.031(3) 0.063(3) 0.002(2) 0.023(2) 0.005(2)
C17 0.039(2) 0.042(3) 0.059(3) 0.005(2) 0.022(2) 0.003(2)
C18 0.034(2) 0.033(3) 0.052(3) 0.007(2) 0.013(2) 0.005(2)
C19 0.038(2) 0.043(3) 0.058(3) 0.006(2) 0.018(2) 0.006(2)
C20 0.050(3) 0.035(3) 0.059(3) 0.011(2) 0.022(2) 0.008(2)
C21 0.047(3) 0.044(3) 0.060(3) 0.011(3) 0.019(2) 0.006(2)
C22 0.053(3) 0.046(3) 0.053(3) 0.016(2) 0.022(2) 0.012(2)
C23 0.043(3) 0.038(3) 0.057(3) 0.012(2) 0.019(2) 0.003(2)
C24 0.040(3) 0.051(3) 0.069(3) 0.018(3) 0.013(2) 0.010(2)
C25 0.032(2) 0.059(4) 0.065(3) 0.016(3) 0.007(2) -0.007(2)
C26 0.036(2) 0.049(3) 0.056(3) 0.017(2) 0.014(2) -0.003(2)
C27 0.041(3) 0.041(3) 0.067(3) 0.017(3) 0.019(2) 0.005(2)
C28 0.046(3) 0.038(3) 0.063(3) 0.011(2) 0.029(2) 0.001(2)
C29 0.041(3) 0.041(3) 0.078(4) 0.015(3) 0.030(3) 0.008(2)
C30 0.053(3) 0.039(3) 0.099(4) 0.014(3) 0.045(3) 0.009(2)
C31 0.043(3) 0.032(3) 0.110(5) 0.023(3) 0.043(3) 0.007(2)
C32 0.042(3) 0.040(3) 0.091(4) 0.026(3) 0.029(3) 0.011(2)
C33 0.062(3) 0.035(3) 0.144(6) -0.008(4) 0.061(4) 0.000(3)
C34 0.054(3) 0.042(3) 0.139(5) -0.023(4) 0.053(4) -0.005(3)
C35 0.044(3) 0.022(3) 0.118(5) 0.010(3) 0.038(3) 0.002(2)
C36 0.038(3) 0.027(3) 0.123(5) 0.017(3) 0.042(3) 0.009(2)
C37 0.049(3) 0.031(3) 0.111(5) 0.020(3) 0.034(3) 0.005(3)
C38 0.049(3) 0.036(3) 0.109(5) 0.019(3) 0.025(3) 0.006(2)
C39 0.041(3) 0.034(3) 0.129(5) 0.026(3) 0.033(3) 0.010(3)
C40 0.045(3) 0.034(3) 0.118(5) 0.014(3) 0.037(3) -0.001(3)
C41 0.042(3) 0.030(3) 0.078(3) 0.006(2) 0.030(2) 0.002(2)
C42 0.068(5) 0.047(6) 0.152(11) 0.038(6) 0.054(7) 0.027(4)
C43 0.101(8) 0.039(6) 0.094(6) -0.005(5) 0.038(6) -0.022(5)
C44 0.061(6) 0.046(4) 0.059(6) 0.018(5) 0.018(5) 0.008(6)
C42D 0.068(5) 0.047(6) 0.152(11) 0.038(6) 0.054(7) 0.027(4)
C43D 0.101(8) 0.039(6) 0.094(6) -0.005(5) 0.038(6) -0.022(5)
C44D 0.061(6) 0.046(4) 0.059(6) 0.018(5) 0.018(5) 0.008(6)
C45 0.046(3) 0.051(3) 0.068(3) 0.019(3) 0.007(3) -0.015(3)
C46 0.072(4) 0.059(4) 0.125(6) 0.052(4) 0.001(4) -0.006(3)
C47 0.104(5) 0.071(5) 0.067(4) 0.018(3) 0.023(4) -0.030(4)
C48 0.065(3) 0.049(4) 0.082(4) 0.008(3) 0.022(3) -0.012(3)
S1 0.0434(8) 0.0428(15) 0.0423(10) 0.0014(11) 0.0130(7) 0.0001(9)
O1 0.044(2) 0.019(4) 0.050(2) -0.005(3) 0.0196(17) 0.005(3)
O2 0.146(8) 0.051(5) 0.040(4) 0.008(3) 0.015(5) -0.023(5)
O3 0.038(4) 0.070(5) 0.080(5) 0.003(4) -0.005(3) -0.006(3)
C49 0.052(6) 0.049(6) 0.063(6) -0.005(5) 0.025(5) -0.002(5)
F1 0.093(5) 0.069(5) 0.087(4) -0.037(4) 0.035(4) -0.009(4)
F2 0.089(3) 0.051(4) 0.071(4) 0.006(3) 0.013(3) 0.007(3)
F3 0.052(3) 0.064(4) 0.122(5) -0.033(4) 0.030(3) -0.015(3)
S1D 0.0434(8) 0.0428(15) 0.0423(10) 0.0014(11) 0.0130(7) 0.0001(9)
O1D 0.044(2) 0.019(4) 0.050(2) -0.005(3) 0.0196(17) 0.005(3)
O2D 0.043(4) 0.049(4) 0.038(4) -0.005(3) 0.022(3) -0.009(3)
O3D 0.041(4) 0.112(8) 0.044(4) 0.024(5) 0.002(3) 0.030(5)
C49D 0.065(7) 0.066(8) 0.050(7) -0.024(6) 0.024(6) -0.035(7)
F1D 0.168(9) 0.051(5) 0.102(6) -0.039(4) 0.085(6) -0.049(5)
F2D 0.089(3) 0.051(4) 0.071(4) 0.006(3) 0.013(3) 0.007(3)
F3D 0.069(4) 0.081(5) 0.071(4) -0.011(4) 0.032(3) -0.040(4)
S2 0.0401(7) 0.0320(7) 0.0875(10) 0.0099(7) 0.0156(6) 0.0003(5)
O4 0.054(2) 0.042(2) 0.076(2) 0.0085(18) 0.0156(18) 0.0105(17)
O5 0.0472(19) 0.040(2) 0.090(3) 0.0005(19) 0.0145(18) -0.0044(17)
O6 0.046(2) 0.063(3) 0.093(3) 0.014(2) 0.0228(19) -0.0035(18)
C50 0.053(3) 0.039(4) 0.137(6) 0.015(4) 0.002(4) 0.006(3)
F4 0.107(3) 0.047(2) 0.173(4) 0.033(3) -0.045(3) 0.005(2)
F5 0.064(2) 0.068(3) 0.260(6) -0.009(3) 0.063(3) 0.016(2)
F6 0.073(2) 0.0368(19) 0.133(3) 0.001(2) 0.009(2) -0.0050(17)

loop_
_atom_type_symbol
_atom_type_description
_atom_type_scat_dispersion_real
_atom_type_scat_dispersion_imag
_atom_type_scat_source
C C 0.0033 0.0016 'International Tables Vol C Tables 4.2.6.8 and 6.1.1.4'
H H 0.0000 0.0000 'International Tables Vol C Tables 4.2.6.8 and 6.1.1.4'
N N 0.0061 0.0033 'International Tables Vol C Tables 4.2.6.8 and 6.1.1.4'
O O 0.0106 0.0060 'International Tables Vol C Tables 4.2.6.8 and 6.1.1.4'
F F 0.0171 0.0103 'International Tables Vol C Tables 4.2.6.8 and 6.1.1.4'
S S 0.1246 0.1234 'International Tables Vol C Tables 4.2.6.8 and 6.1.1.4'
Zn Zn 0.2839 1.4301 'International Tables Vol C Tables 4.2.6.8 and 6.1.1.4'

loop_
_geom_angle_atom_site_label_1
_geom_angle_atom_site_label_2
_geom_angle_atom_site_label_3
_geom_angle
_geom_angle_site_symmetry_1
_geom_angle_site_symmetry_3
_geom_angle_publ_flag
O1D Zn1 N1 97.5(2) . . ?
O1D Zn1 N3 87.7(2) . . ?
N1 Zn1 N3 171.67(17) . . ?
O1D Zn1 N4 163.79(19) . . ?
N1 Zn1 N4 98.08(17) . . ?
N3 Zn1 N4 77.34(18) . . ?
O1D Zn1 N2 85.5(2) . . ?
N1 Zn1 N2 77.78(16) . . ?
N3 Zn1 N2 96.24(15) . . ?
N4 Zn1 N2 102.02(19) . . ?
O1D Zn1 O4 89.47(18) . . ?
N1 Zn1 O4 89.42(15) . . ?
N3 Zn1 O4 97.15(13) . . ?
N4 Zn1 O4 86.36(14) . . ?
N2 Zn1 O4 165.50(14) . . ?
O1D Zn1 O1 11.1(2) . . ?
N1 Zn1 O1 92.53(18) . . ?
N3 Zn1 O1 93.69(18) . . ?
N4 Zn1 O1 162.21(17) . . ?
N2 Zn1 O1 94.13(19) . . ?
O4 Zn1 O1 79.49(17) . . ?
C1 N1 C5 118.5(5) . . ?
C1 N1 Zn1 124.9(4) . . ?
C5 N1 Zn1 116.5(3) . . ?
C10 N2 C6 119.2(5) . . ?
C10 N2 Zn1 127.4(3) . . ?
C6 N2 Zn1 113.2(3) . . ?
C35 N3 C32 119.6(5) . . ?
C35 N3 Zn1 115.7(3) . . ?
C32 N3 Zn1 124.7(4) . . ?
C40 N4 C36 116.8(5) . . ?
C40 N4 Zn1 127.3(4) . . ?
C36 N4 Zn1 115.0(3) . . ?
N1 C1 C2 122.6(6) . . ?
N1 C1 H1 118.7 . . ?
C2 C1 H1 118.7 . . ?
C1 C2 C3 119.1(5) . . ?
C1 C2 H2 120.4 . . ?
C3 C2 H2 120.4 . . ?
C2 C3 C4 119.0(5) . . ?
C2 C3 H3 120.5 . . ?
C4 C3 H3 120.5 . . ?
C5 C4 C3 119.2(6) . . ?
C5 C4 H4 120.4 . . ?
C3 C4 H4 120.4 . . ?
N1 C5 C4 121.5(5) . . ?
N1 C5 C6 115.9(4) . . ?
C4 C5 C6 122.6(5) . . ?
N2 C6 C7 120.8(5) . . ?
N2 C6 C5 116.1(5) . . ?
C7 C6 C5 123.0(5) . . ?
C6 C7 C8 118.9(5) . . ?
C6 C7 H7 120.5 . . ?
C8 C7 H7 120.5 . . ?
C9 C8 C7 120.5(6) . . ?
C9 C8 H8 119.7 . . ?
C7 C8 H8 119.7 . . ?
C8 C9 C10 117.1(5) . . ?
C8 C9 C11 121.8(5) . . ?
C10 C9 C11 121.0(5) . . ?
N2 C10 C9 123.2(5) . . ?
N2 C10 H10 118.4 . . ?
C9 C10 H10 118.4 . . ?
C12 C11 C9 172.3(6) . . ?
C11 C12 C13 172.0(5) . . ?
C18 C13 C14 119.7(4) . . ?
C18 C13 C12 122.8(4) . . ?
C14 C13 C12 117.4(4) . . ?
C15 C14 C13 122.1(4) . . ?
C15 C14 H14 119.0 . . ?
C13 C14 H14 119.0 . . ?
C14 C15 C16 117.5(4) . . ?
C14 C15 C41 121.2(4) . . ?
C16 C15 C41 121.2(4) . . ?
C17 C16 C15 121.6(4) . . ?
C17 C16 H16 119.2 . . ?
C15 C16 H16 119.2 . . ?
C16 C17 C18 121.1(4) . . ?
C16 C17 H17 119.4 . . ?
C18 C17 H17 119.4 . . ?
C17 C18 C13 118.0(4) . . ?
C17 C18 C19 120.1(4) . . ?
C13 C18 C19 122.0(4) . . ?
C20 C19 C18 176.5(5) . . ?
C19 C20 C21 177.9(6) . . ?
C22 C21 C20 178.8(5) . . ?
C21 C22 C23 177.4(5) . . ?
C24 C23 C28 118.1(4) . . ?
C24 C23 C22 122.9(4) . . ?
C28 C23 C22 119.0(4) . . ?
C23 C24 C25 121.5(4) . . ?
C23 C24 H24 119.2 . . ?
C25 C24 H24 119.2 . . ?
C24 C25 C26 121.1(4) . . ?
C24 C25 H25 119.5 . . ?
C26 C25 H25 119.5 . . ?
C27 C26 C25 117.0(4) . . ?
C27 C26 C45 122.6(4) . . ?
C25 C26 C45 120.3(4) . . ?
C26 C27 C28 122.2(4) . . ?
C26 C27 H27 118.9 . . ?
C28 C27 H27 118.9 . . ?
C27 C28 C23 120.0(4) . . ?
C27 C28 C29 118.6(4) . . ?
C23 C28 C29 121.4(4) . . ?
C30 C29 C28 177.4(6) . . ?
C29 C30 C31 174.9(6) . . ?
C33 C31 C32 118.0(5) . . ?
C33 C31 C30 121.2(5) . . ?
C32 C31 C30 120.9(6) . . ?
N3 C32 C31 121.6(6) . . ?
N3 C32 H32 119.2 . . ?
C31 C32 H32 119.2 . . ?
C31 C33 C34 120.2(6) . . ?
C31 C33 H33 119.9 . . ?
C34 C33 H33 119.9 . . ?
C35 C34 C33 119.3(6) . . ?
C35 C34 H34 120.3 . . ?
C33 C34 H34 120.3 . . ?
N3 C35 C34 121.1(5) . . ?
N3 C35 C36 116.8(5) . . ?
C34 C35 C36 122.1(6) . . ?
N4 C36 C37 122.0(5) . . ?
N4 C36 C35 114.7(6) . . ?
C37 C36 C35 123.3(5) . . ?
C36 C37 C38 120.2(6) . . ?
C36 C37 H37 119.9 . . ?
C38 C37 H37 119.9 . . ?
C37 C38 C39 118.5(6) . . ?
C37 C38 H38 120.7 . . ?
C39 C38 H38 120.7 . . ?
C40 C39 C38 118.9(5) . . ?
C40 C39 H39 120.5 . . ?
C38 C39 H39 120.5 . . ?
N4 C40 C39 123.6(6) . . ?
N4 C40 H40 118.2 . . ?
C39 C40 H40 118.2 . . ?
C44D C41 C43 124.2(11) . . ?
C44D C41 C15 112.7(5) . . ?
C43 C41 C15 115.8(11) . . ?
C44D C41 C42D 111.1(6) . . ?
C43 C41 C42D 73.6(11) . . ?
C15 C41 C42D 112.4(5) . . ?
C44D C41 C44 24.8(8) . . ?
C43 C41 C44 107.6(13) . . ?
C15 C41 C44 112.8(12) . . ?
C42D C41 C44 127.9(11) . . ?
C44D C41 C42 80.4(9) . . ?
C43 C41 C42 109.3(12) . . ?
C15 C41 C42 106.9(10) . . ?
C42D C41 C42 38.0(9) . . ?
C44 C41 C42 103.8(11) . . ?
C44D C41 C43D 108.3(6) . . ?
C43 C41 C43D 32.9(10) . . ?
C15 C41 C43D 105.5(5) . . ?
C42D C41 C43D 106.3(6) . . ?
C44 C41 C43D 85.0(10) . . ?
C42 C41 C43D 139.7(10) . . ?
C41 C42 H42A 109.5 . . ?
C41 C42 H42B 109.5 . . ?
C41 C42 H42C 109.5 . . ?
C41 C43 H43A 109.5 . . ?
C41 C43 H43B 109.5 . . ?
C41 C43 H43C 109.5 . . ?
C41 C44 H44A 109.5 . . ?
C41 C44 H44B 109.5 . . ?
C41 C44 H44C 109.5 . . ?
C41 C42D H42D 109.5 . . ?
C41 C42D H42E 109.5 . . ?
H42D C42D H42E 109.5 . . ?
C41 C42D H42F 109.5 . . ?
H42D C42D H42F 109.5 . . ?
H42E C42D H42F 109.5 . . ?
C41 C43D H43D 109.5 . . ?
C41 C43D H43E 109.5 . . ?
H43D C43D H43E 109.5 . . ?
C41 C43D H43F 109.5 . . ?
H43D C43D H43F 109.5 . . ?
H43E C43D H43F 109.5 . . ?
C41 C44D H44D 109.5 . . ?
C41 C44D H44E 109.5 . . ?
H44D C44D H44E 109.5 . . ?
C41 C44D H44F 109.5 . . ?
H44D C44D H44F 109.5 . . ?
H44E C44D H44F 109.5 . . ?
C46 C45 C26 111.4(4) . . ?
C46 C45 C48 107.3(5) . . ?
C26 C45 C48 109.7(4) . . ?
C46 C45 C47 110.2(5) . . ?
C26 C45 C47 108.0(5) . . ?
C48 C45 C47 110.3(4) . . ?
C45 C46 H46A 109.5 . . ?
C45 C46 H46B 109.5 . . ?
H46A C46 H46B 109.5 . . ?
C45 C46 H46C 109.5 . . ?
H46A C46 H46C 109.5 . . ?
H46B C46 H46C 109.5 . . ?
C45 C47 H47A 109.5 . . ?
C45 C47 H47B 109.5 . . ?
H47A C47 H47B 109.5 . . ?
C45 C47 H47C 109.5 . . ?
H47A C47 H47C 109.5 . . ?
H47B C47 H47C 109.5 . . ?
C45 C48 H48A 109.5 . . ?
C45 C48 H48B 109.5 . . ?
H48A C48 H48B 109.5 . . ?
C45 C48 H48C 109.5 . . ?
H48A C48 H48C 109.5 . . ?
H48B C48 H48C 109.5 . . ?
O2 S1 O3 116.0(2) . . ?
O2 S1 O1 115.30(19) . . ?
O3 S1 O1 113.69(18) . . ?
O2 S1 C49 103.21(19) . . ?
O3 S1 C49 103.59(19) . . ?
O1 S1 C49 102.6(2) . . ?
S1 O1 Zn1 137.3(3) . . ?
F3 C49 F1 108.6(4) . . ?
F3 C49 F2 108.0(4) . . ?
F1 C49 F2 106.5(4) . . ?
F3 C49 S1 113.0(3) . . ?
F1 C49 S1 110.1(4) . . ?
F2 C49 S1 110.5(3) . . ?
O2D S1D O3D 116.0(2) . . ?
O2D S1D O1D 115.37(19) . . ?
O3D S1D O1D 113.66(18) . . ?
O2D S1D C49D 103.21(19) . . ?
O3D S1D C49D 103.58(19) . . ?
O1D S1D C49D 102.6(2) . . ?
S1D O1D Zn1 133.1(3) . . ?
F3D C49D F1D 108.7(4) . . ?
F3D C49D F2D 107.9(4) . . ?
F1D C49D F2D 106.6(4) . . ?
F3D C49D S1D 112.9(3) . . ?
F1D C49D S1D 110.1(4) . . ?
F2D C49D S1D 110.4(3) . . ?
O5 S2 O6 116.0(2) . . ?
O5 S2 O4 115.30(17) . . ?
O6 S2 O4 113.65(17) . . ?
O5 S2 C50 103.22(18) . . ?
O6 S2 C50 103.66(18) . . ?
O4 S2 C50 102.6(2) . . ?
S2 O4 Zn1 131.67(18) . . ?
F6 C50 F4 108.6(3) . . ?
F6 C50 F5 107.9(4) . . ?
F4 C50 F5 106.5(4) . . ?
F6 C50 S2 113.0(3) . . ?
F4 C50 S2 110.1(4) . . ?
F5 C50 S2 110.4(3) . . ?

loop_
_geom_bond_atom_site_label_1
_geom_bond_atom_site_label_2
_geom_bond_distance
_geom_bond_site_symmetry_2
_geom_bond_publ_flag
Zn1 O1D 1.925(5) . ?
Zn1 N1 2.087(4) . ?
Zn1 N3 2.107(4) . ?
Zn1 N4 2.135(5) . ?
Zn1 N2 2.165(4) . ?
Zn1 O4 2.190(3) . ?
Zn1 O1 2.300(5) . ?
N1 C1 1.342(6) . ?
N1 C5 1.347(7) . ?
N2 C10 1.337(6) . ?
N2 C6 1.360(7) . ?
N3 C35 1.347(7) . ?
N3 C32 1.357(6) . ?
N4 C40 1.352(6) . ?
N4 C36 1.367(7) . ?
C1 C2 1.365(7) . ?
C1 H1 0.9500 . ?
C2 C3 1.365(8) . ?
C2 H2 0.9500 . ?
C3 C4 1.390(7) . ?
C3 H3 0.9500 . ?
C4 C5 1.371(7) . ?
C4 H4 0.9500 . ?
C5 C6 1.480(7) . ?
C6 C7 1.388(8) . ?
C7 C8 1.396(7) . ?
C7 H7 0.9500 . ?
C8 C9 1.378(8) . ?
C8 H8 0.9500 . ?
C9 C10 1.398(7) . ?
C9 C11 1.432(7) . ?
C10 H10 0.9500 . ?
C11 C12 1.191(6) . ?
C12 C13 1.453(6) . ?
C13 C18 1.400(6) . ?
C13 C14 1.409(6) . ?
C14 C15 1.374(6) . ?
C14 H14 0.9500 . ?
C15 C16 1.390(6) . ?
C15 C41 1.521(6) . ?
C16 C17 1.387(7) . ?
C16 H16 0.9500 . ?
C17 C18 1.389(6) . ?
C17 H17 0.9500 . ?
C18 C19 1.422(7) . ?
C19 C20 1.204(7) . ?
C20 C21 1.378(7) . ?
C21 C22 1.204(7) . ?
C22 C23 1.425(7) . ?
C23 C24 1.384(6) . ?
C23 C28 1.404(6) . ?
C24 C25 1.392(7) . ?
C24 H24 0.9500 . ?
C25 C26 1.401(7) . ?
C25 H25 0.9500 . ?
C26 C27 1.393(6) . ?
C26 C45 1.522(7) . ?
C27 C28 1.393(6) . ?
C27 H27 0.9500 . ?
C28 C29 1.431(6) . ?
C29 C30 1.205(7) . ?
C30 C31 1.427(7) . ?
C31 C33 1.379(9) . ?
C31 C32 1.398(7) . ?
C32 H32 0.9500 . ?
C33 C34 1.383(7) . ?
C33 H33 0.9500 . ?
C34 C35 1.383(8) . ?
C34 H34 0.9500 . ?
C35 C36 1.469(7) . ?
C36 C37 1.373(8) . ?
C37 C38 1.376(7) . ?
C37 H37 0.9500 . ?
C38 C39 1.385(8) . ?
C38 H38 0.9500 . ?
C39 C40 1.370(9) . ?
C39 H39 0.9500 . ?
C40 H40 0.9500 . ?
C41 C44D 1.498(8) . ?
C41 C43 1.505(13) . ?
C41 C42D 1.530(8) . ?
C41 C44 1.537(13) . ?
C41 C42 1.569(13) . ?
C41 C43D 1.572(9) . ?
C42 H42A 0.9800 . ?
C42 H42B 0.9800 . ?
C42 H42C 0.9800 . ?
C43 H43A 0.9800 . ?
C43 H43B 0.9800 . ?
C43 H43C 0.9800 . ?
C44 H44A 0.9800 . ?
C44 H44B 0.9800 . ?
C44 H44C 0.9800 . ?
C42D H42D 0.9800 . ?
C42D H42E 0.9800 . ?
C42D H42F 0.9800 . ?
C43D H43D 0.9800 . ?
C43D H43E 0.9800 . ?
C43D H43F 0.9800 . ?
C44D H44D 0.9800 . ?
C44D H44E 0.9800 . ?
C44D H44F 0.9800 . ?
C45 C46 1.521(8) . ?
C45 C48 1.527(8) . ?
C45 C47 1.538(8) . ?
C46 H46A 0.9800 . ?
C46 H46B 0.9800 . ?
C46 H46C 0.9800 . ?
C47 H47A 0.9800 . ?
C47 H47B 0.9800 . ?
C47 H47C 0.9800 . ?
C48 H48A 0.9800 . ?
C48 H48B 0.9800 . ?
C48 H48C 0.9800 . ?
S1 O2 1.433(3) . ?
S1 O3 1.436(3) . ?
S1 O1 1.452(3) . ?
S1 C49 1.817(5) . ?
C49 F3 1.311(5) . ?
C49 F1 1.334(6) . ?
C49 F2 1.342(5) . ?
S1D O2D 1.432(3) . ?
S1D O3D 1.435(3) . ?
S1D O1D 1.452(3) . ?
S1D C49D 1.818(5) . ?
C49D F3D 1.311(5) . ?
C49D F1D 1.333(6) . ?
C49D F2D 1.342(5) . ?
S2 O5 1.432(3) . ?
S2 O6 1.435(3) . ?
S2 O4 1.453(3) . ?
S2 C50 1.817(5) . ?
C50 F6 1.311(5) . ?
C50 F4 1.333(6) . ?
C50 F5 1.342(5) . ?

loop_
_geom_torsion_atom_site_label_1
_geom_torsion_atom_site_label_2
_geom_torsion_atom_site_label_3
_geom_torsion_atom_site_label_4
_geom_torsion
_geom_torsion_site_symmetry_1
_geom_torsion_site_symmetry_2
_geom_torsion_site_symmetry_3
_geom_torsion_site_symmetry_4
_geom_torsion_publ_flag
O1D Zn1 N1 C1 96.9(5) . . . . ?
N3 Zn1 N1 C1 -134.7(12) . . . . ?
N4 Zn1 N1 C1 -78.7(4) . . . . ?
N2 Zn1 N1 C1 -179.3(5) . . . . ?
O4 Zn1 N1 C1 7.5(4) . . . . ?
O1 Zn1 N1 C1 87.0(4) . . . . ?
O1D Zn1 N1 C5 -79.9(4) . . . . ?
N3 Zn1 N1 C5 48.5(14) . . . . ?
N4 Zn1 N1 C5 104.5(4) . . . . ?
N2 Zn1 N1 C5 3.8(4) . . . . ?
O4 Zn1 N1 C5 -169.3(4) . . . . ?
O1 Zn1 N1 C5 -89.9(4) . . . . ?
O1D Zn1 N2 C10 -82.1(5) . . . . ?
N1 Zn1 N2 C10 179.2(6) . . . . ?
N3 Zn1 N2 C10 5.1(6) . . . . ?
N4 Zn1 N2 C10 83.4(5) . . . . ?
O4 Zn1 N2 C10 -152.3(5) . . . . ?
O1 Zn1 N2 C10 -89.1(5) . . . . ?
O1D Zn1 N2 C6 92.9(4) . . . . ?
N1 Zn1 N2 C6 -5.8(4) . . . . ?
N3 Zn1 N2 C6 -180.0(4) . . . . ?
N4 Zn1 N2 C6 -101.6(4) . . . . ?
O4 Zn1 N2 C6 22.7(9) . . . . ?
O1 Zn1 N2 C6 85.9(4) . . . . ?
O1D Zn1 N3 C35 -169.8(4) . . . . ?
N1 Zn1 N3 C35 61.3(14) . . . . ?
N4 Zn1 N3 C35 4.0(3) . . . . ?
N2 Zn1 N3 C35 105.0(4) . . . . ?
O4 Zn1 N3 C35 -80.6(4) . . . . ?
O1 Zn1 N3 C35 -160.5(4) . . . . ?
O1D Zn1 N3 C32 11.0(4) . . . . ?
N1 Zn1 N3 C32 -118.0(13) . . . . ?
N4 Zn1 N3 C32 -175.3(4) . . . . ?
N2 Zn1 N3 C32 -74.3(4) . . . . ?
O4 Zn1 N3 C32 100.1(4) . . . . ?
O1 Zn1 N3 C32 20.3(4) . . . . ?
O1D Zn1 N4 C40 -152.2(7) . . . . ?
N1 Zn1 N4 C40 12.1(4) . . . . ?
N3 Zn1 N4 C40 -175.0(5) . . . . ?
N2 Zn1 N4 C40 91.2(4) . . . . ?
O4 Zn1 N4 C40 -76.8(4) . . . . ?
O1 Zn1 N4 C40 -114.0(6) . . . . ?
O1D Zn1 N4 C36 16.4(9) . . . . ?
N1 Zn1 N4 C36 -179.3(3) . . . . ?
N3 Zn1 N4 C36 -6.3(3) . . . . ?
N2 Zn1 N4 C36 -100.1(3) . . . . ?
O4 Zn1 N4 C36 91.8(3) . . . . ?
O1 Zn1 N4 C36 54.7(7) . . . . ?
C5 N1 C1 C2 -1.2(8) . . . . ?
Zn1 N1 C1 C2 -178.0(4) . . . . ?
N1 C1 C2 C3 0.5(8) . . . . ?
C1 C2 C3 C4 0.1(8) . . . . ?
C2 C3 C4 C5 0.1(8) . . . . ?
C1 N1 C5 C4 1.5(8) . . . . ?
Zn1 N1 C5 C4 178.5(4) . . . . ?
C1 N1 C5 C6 -178.4(5) . . . . ?
Zn1 N1 C5 C6 -1.4(7) . . . . ?
C3 C4 C5 N1 -0.9(8) . . . . ?
C3 C4 C5 C6 178.9(5) . . . . ?
C10 N2 C6 C7 3.3(9) . . . . ?
Zn1 N2 C6 C7 -172.1(5) . . . . ?
C10 N2 C6 C5 -177.6(5) . . . . ?
Zn1 N2 C6 C5 7.0(7) . . . . ?
N1 C5 C6 N2 -4.0(8) . . . . ?
C4 C5 C6 N2 176.2(6) . . . . ?
N1 C5 C6 C7 175.1(6) . . . . ?
C4 C5 C6 C7 -4.8(9) . . . . ?
N2 C6 C7 C8 -3.1(10) . . . . ?
C5 C6 C7 C8 177.9(6) . . . . ?
C6 C7 C8 C9 0.2(10) . . . . ?
C7 C8 C9 C10 2.3(10) . . . . ?
C7 C8 C9 C11 -174.4(6) . . . . ?
C6 N2 C10 C9 -0.7(9) . . . . ?
Zn1 N2 C10 C9 173.9(5) . . . . ?
C8 C9 C10 N2 -2.1(10) . . . . ?
C11 C9 C10 N2 174.6(6) . . . . ?
C8 C9 C11 C12 73(5) . . . . ?
C10 C9 C11 C12 -104(4) . . . . ?
C9 C11 C12 C13 -3(8) . . . . ?
C11 C12 C13 C18 149(4) . . . . ?
C11 C12 C13 C14 -30(4) . . . . ?
C18 C13 C14 C15 0.1(7) . . . . ?
C12 C13 C14 C15 178.9(4) . . . . ?
C13 C14 C15 C16 -1.9(7) . . . . ?
C13 C14 C15 C41 -177.6(4) . . . . ?
C14 C15 C16 C17 2.4(7) . . . . ?
C41 C15 C16 C17 178.0(5) . . . . ?
C15 C16 C17 C18 -1.1(8) . . . . ?
C16 C17 C18 C13 -0.7(7) . . . . ?
C16 C17 C18 C19 -179.6(5) . . . . ?
C14 C13 C18 C17 1.2(7) . . . . ?
C12 C13 C18 C17 -177.5(5) . . . . ?
C14 C13 C18 C19 -180.0(5) . . . . ?
C12 C13 C18 C19 1.3(7) . . . . ?
C17 C18 C19 C20 -13(10) . . . . ?
C13 C18 C19 C20 168(10) . . . . ?
C18 C19 C20 C21 118(17) . . . . ?
C19 C20 C21 C22 67(52) . . . . ?
C20 C21 C22 C23 21(56) . . . . ?
C21 C22 C23 C24 130(15) . . . . ?
C21 C22 C23 C28 -52(16) . . . . ?
C28 C23 C24 C25 0.7(8) . . . . ?
C22 C23 C24 C25 179.5(5) . . . . ?
C23 C24 C25 C26 0.7(8) . . . . ?
C24 C25 C26 C27 -1.3(8) . . . . ?
C24 C25 C26 C45 180.0(5) . . . . ?
C25 C26 C27 C28 0.6(8) . . . . ?
C45 C26 C27 C28 179.3(5) . . . . ?
C26 C27 C28 C23 0.7(8) . . . . ?
C26 C27 C28 C29 -179.4(5) . . . . ?
C24 C23 C28 C27 -1.3(7) . . . . ?
C22 C23 C28 C27 179.8(5) . . . . ?
C24 C23 C28 C29 178.8(5) . . . . ?
C22 C23 C28 C29 -0.1(7) . . . . ?
C27 C28 C29 C30 36(13) . . . . ?
C23 C28 C29 C30 -144(13) . . . . ?
C28 C29 C30 C31 74(15) . . . . ?
C29 C30 C31 C33 -20(7) . . . . ?
C29 C30 C31 C32 160(6) . . . . ?
C35 N3 C32 C31 -0.8(7) . . . . ?
Zn1 N3 C32 C31 178.4(3) . . . . ?
C33 C31 C32 N3 3.3(7) . . . . ?
C30 C31 C32 N3 -176.7(5) . . . . ?
C32 C31 C33 C34 -2.3(8) . . . . ?
C30 C31 C33 C34 177.7(5) . . . . ?
C31 C33 C34 C35 -1.1(9) . . . . ?
C32 N3 C35 C34 -2.7(8) . . . . ?
Zn1 N3 C35 C34 178.0(4) . . . . ?
C32 N3 C35 C36 178.0(4) . . . . ?
Zn1 N3 C35 C36 -1.3(6) . . . . ?
C33 C34 C35 N3 3.6(9) . . . . ?
C33 C34 C35 C36 -177.1(5) . . . . ?
C40 N4 C36 C37 -1.4(7) . . . . ?
Zn1 N4 C36 C37 -171.3(4) . . . . ?
C40 N4 C36 C35 177.5(4) . . . . ?
Zn1 N4 C36 C35 7.6(5) . . . . ?
N3 C35 C36 N4 -4.3(7) . . . . ?
C34 C35 C36 N4 176.4(5) . . . . ?
N3 C35 C36 C37 174.7(5) . . . . ?
C34 C35 C36 C37 -4.6(8) . . . . ?
N4 C36 C37 C38 1.9(8) . . . . ?
C35 C36 C37 C38 -177.0(5) . . . . ?
C36 C37 C38 C39 -1.1(7) . . . . ?
C37 C38 C39 C40 0.0(7) . . . . ?
C36 N4 C40 C39 0.3(7) . . . . ?
Zn1 N4 C40 C39 168.8(4) . . . . ?
C38 C39 C40 N4 0.4(8) . . . . ?
C14 C15 C41 C44D -34.2(7) . . . . ?
C16 C15 C41 C44D 150.3(6) . . . . ?
C14 C15 C41 C43 117.3(13) . . . . ?
C16 C15 C41 C43 -58.2(13) . . . . ?
C14 C15 C41 C42D -160.8(7) . . . . ?
C16 C15 C41 C42D 23.7(8) . . . . ?
C14 C15 C41 C44 -7.2(12) . . . . ?
C16 C15 C41 C44 177.2(11) . . . . ?
C14 C15 C41 C42 -120.7(11) . . . . ?
C16 C15 C41 C42 63.8(12) . . . . ?
C14 C15 C41 C43D 83.8(7) . . . . ?
C16 C15 C41 C43D -91.7(6) . . . . ?
C27 C26 C45 C46 7.1(8) . . . . ?
C25 C26 C45 C46 -174.3(5) . . . . ?
C27 C26 C45 C48 125.7(5) . . . . ?
C25 C26 C45 C48 -55.7(7) . . . . ?
C27 C26 C45 C47 -114.0(6) . . . . ?
C25 C26 C45 C47 64.6(6) . . . . ?
O2 S1 O1 Zn1 16.0(5) . . . . ?
O3 S1 O1 Zn1 153.4(4) . . . . ?
C49 S1 O1 Zn1 -95.4(4) . . . . ?
O1D Zn1 O1 S1 -95.5(12) . . . . ?
N1 Zn1 O1 S1 21.7(4) . . . . ?
N3 Zn1 O1 S1 -152.8(4) . . . . ?
N4 Zn1 O1 S1 148.4(4) . . . . ?
N2 Zn1 O1 S1 -56.3(4) . . . . ?
O4 Zn1 O1 S1 110.6(4) . . . . ?
O2 S1 C49 F3 -65.0(5) . . . . ?
O3 S1 C49 F3 173.7(4) . . . . ?
O1 S1 C49 F3 55.2(4) . . . . ?
O2 S1 C49 F1 56.6(4) . . . . ?
O3 S1 C49 F1 -64.7(4) . . . . ?
O1 S1 C49 F1 176.8(4) . . . . ?
O2 S1 C49 F2 173.9(4) . . . . ?
O3 S1 C49 F2 52.7(5) . . . . ?
O1 S1 C49 F2 -65.9(4) . . . . ?
O2D S1D O1D Zn1 -15.9(5) . . . . ?
O3D S1D O1D Zn1 121.6(4) . . . . ?
C49D S1D O1D Zn1 -127.2(4) . . . . ?
N1 Zn1 O1D S1D -4.5(4) . . . . ?
N3 Zn1 O1D S1D -178.0(4) . . . . ?
N4 Zn1 O1D S1D 159.8(5) . . . . ?
N2 Zn1 O1D S1D -81.5(4) . . . . ?
O4 Zn1 O1D S1D 84.8(4) . . . . ?
O1 Zn1 O1D S1D 59.2(10) . . . . ?
O2D S1D C49D F3D 179.3(4) . . . . ?
O3D S1D C49D F3D 58.0(5) . . . . ?
O1D S1D C49D F3D -60.5(4) . . . . ?
O2D S1D C49D F1D 57.7(4) . . . . ?
O3D S1D C49D F1D -63.7(4) . . . . ?
O1D S1D C49D F1D 177.9(4) . . . . ?
O2D S1D C49D F2D -59.7(5) . . . . ?
O3D S1D C49D F2D 178.9(4) . . . . ?
O1D S1D C49D F2D 60.5(4) . . . . ?
O5 S2 O4 Zn1 83.7(3) . . . . ?
O6 S2 O4 Zn1 -53.7(3) . . . . ?
C50 S2 O4 Zn1 -164.9(2) . . . . ?
O1D Zn1 O4 S2 114.1(3) . . . . ?
N1 Zn1 O4 S2 -148.4(3) . . . . ?
N3 Zn1 O4 S2 26.5(3) . . . . ?
N4 Zn1 O4 S2 -50.3(3) . . . . ?
N2 Zn1 O4 S2 -176.3(5) . . . . ?
O1 Zn1 O4 S2 118.9(3) . . . . ?
O5 S2 C50 F6 -179.5(3) . . . . ?
O6 S2 C50 F6 -58.2(4) . . . . ?
O4 S2 C50 F6 60.3(4) . . . . ?
O5 S2 C50 F4 -57.8(3) . . . . ?
O6 S2 C50 F4 63.5(3) . . . . ?
O4 S2 C50 F4 -178.0(3) . . . . ?
O5 S2 C50 F5 59.5(4) . . . . ?
O6 S2 C50 F5 -179.2(4) . . . . ?
O4 S2 C50 F5 -60.7(4) . . . . ?
